data_4323718
loop_
_publ_author_name
'Chip Nataro'
'Leonard M. Thomas'
'Robert J. Angelici'

_publ_contact_author
;Prof. Robert J. Angelici
Department of Chemistry
Iowa State University
Ames, IA 50011
;
_publ_contact_author_email angelici@iastate.edu
_publ_contact_author_fax 515-293-0105
_publ_contact_author_phone 515-294-2603
_publ_section_title
;
 Cyclopentadienyl Ligand Effects on Enthalpies of Protonation of the Ru-Ru
 Bond in Cp'2Ru2(CO)4 Complexes
;
_journal_name_full 'Inorganic Chemistry'
_journal_page_first 6000
_journal_page_last 6008
_journal_paper_doi 10.1021/ic970181e
_journal_volume 36
_journal_year 1997
_chemical_formula_moiety 'C14 H11 O4 Ru2, C F3 S O3'
_chemical_formula_sum 'C15 H11 F3 O7 Ru2 S'
_chemical_formula_weight 594.44
_chemical_name_systematic
;
[biscyclopentadienyldiruthenium tetracarbonyl(\m-hydride)](trifloromethyl 
sulfonate]
;
_space_group_IT_number 14
_symmetry_cell_setting monoclinic
_symmetry_space_group_name_Hall '-P 2yn'
_symmetry_space_group_name_H-M 'P 1 21/n 1'
_atom_sites_solution_hydrogens geom
_atom_sites_solution_primary direct
_atom_sites_solution_secondary difmap
_audit_creation_method SHELXL
_cell_angle_alpha 90.00
_cell_angle_beta 94.62(3)
_cell_angle_gamma 90.00
_cell_formula_units_Z 8
_cell_length_a 14.399(3)
_cell_length_b 16.128(3)
_cell_length_c 16.045(3)
_cell_measurement_reflns_used 25
_cell_measurement_temperature 293(2)
_cell_measurement_theta_max 19.353
_cell_measurement_theta_min 28.128
_cell_volume 3714.0(13)
_computing_cell_refinement 'XSCANS (Siemens, 1994)'
_computing_data_collection 'XSCANS (Siemens, 1994)'
_computing_data_reduction 'ICE (Jacobson, 1994)'
_computing_molecular_graphics 'SHELXTL-PLUS V4.0 (Siemens, 1990)'
_computing_publication_material 'SHELXL-93 (Sheldrick, 1993)'
_computing_structure_refinement 'SHELXL-93 (Sheldrick, 1993)'
_computing_structure_solution 'SHELXTL-PLUS V4.0 (Siemens, 1990)'
_diffrn_ambient_temperature 293(2)
_diffrn_measurement_device 'Siemens P4RA'
_diffrn_measurement_method \w
_diffrn_radiation_monochromator graphite
_diffrn_radiation_source 'rotating anode'
_diffrn_radiation_type CuK\a
_diffrn_radiation_wavelength 1.54178
_diffrn_reflns_av_R_equivalents 0.0544
_diffrn_reflns_av_sigmaI/netI 0.0583
_diffrn_reflns_limit_h_max 15
_diffrn_reflns_limit_h_min -1
_diffrn_reflns_limit_k_max 17
_diffrn_reflns_limit_k_min -1
_diffrn_reflns_limit_l_max 17
_diffrn_reflns_limit_l_min -17
_diffrn_reflns_number 6319
_diffrn_reflns_theta_max 56.79
_diffrn_reflns_theta_min 3.89
_diffrn_standards_decay_% 7
_diffrn_standards_interval_count 97
_diffrn_standards_number 3
_exptl_absorpt_coefficient_mu 14.852
_exptl_absorpt_correction_T_max 0.393
_exptl_absorpt_correction_T_min 1.000
_exptl_absorpt_correction_type psi-scans
_exptl_absorpt_process_details 'Karacher, 1981'
_exptl_crystal_colour yellow
_exptl_crystal_density_diffrn 2.126
_exptl_crystal_density_meas ?
_exptl_crystal_density_method none
_exptl_crystal_description 'triangular plate'
_exptl_crystal_F_000 2304
_exptl_crystal_size_max 0.2
_exptl_crystal_size_mid 0.15
_exptl_crystal_size_min 0.1
_refine_diff_density_max 2.598
_refine_diff_density_min -2.247
_refine_diff_density_rms 0.221
_refine_ls_extinction_coef 0.00014(2)
_refine_ls_extinction_expression Fc^*^=kFc[1+0.001xFc^2^l^3^/sin(2q)]^-1/4^
_refine_ls_extinction_method SHELXL
_refine_ls_goodness_of_fit_all 1.180
_refine_ls_goodness_of_fit_obs 1.214
_refine_ls_hydrogen_treatment riding
_refine_ls_matrix_type full
_refine_ls_number_parameters 494
_refine_ls_number_reflns 4959
_refine_ls_number_restraints 10
_refine_ls_restrained_S_all 1.225
_refine_ls_restrained_S_obs 1.213
_refine_ls_R_factor_all 0.0869
_refine_ls_R_factor_obs 0.0758
_refine_ls_shift/esd_max 0.000
_refine_ls_shift/esd_mean 0.000
_refine_ls_structure_factor_coef Fsqd
_refine_ls_weighting_details 'w=1/[s^2^(Fo^2^)+( 0.0547P)^2^+114.6911P] where P=(Fo^2^+2Fc^2^)/3'
_refine_ls_weighting_scheme calc
_refine_ls_wR_factor_all 0.2000
_refine_ls_wR_factor_obs 0.1839
_reflns_number_observed 4339
_reflns_number_total 4976
_reflns_observed_criterion >2sigma(I)
_cod_data_source_file ic970181e_2.cif
_cod_data_source_block 2H+CF3SO3
_cod_depositor_comments
;
The following automatic conversions were performed:

'_exptl_crystal_density_meas' value 'not measured' was changed to '?'
- the value is perceived as not measured.

Automatic conversion script
Id: cif_fix_values 3008 2015-01-20 13:52:24Z robertas 

The following automatic conversions were performed:

'_refine_ls_weighting_scheme' value 'calc w=1/[s^2^(Fo^2^)+(
0.0547P)^2^+114.6911P] where P=(Fo^2^+2Fc^2^)/3' was changed to
'calc'. New tag '_refine_ls_weighting_details' was created. The value
of the new tag was set to 'w=1/[s^2^(Fo^2^)+( 0.0547P)^2^+114.6911P]
where P=(Fo^2^+2Fc^2^)/3'.

Automatic conversion script
Id: cif_fix_values 3143 2015-03-26 13:38:13Z robertas 
;
_cod_original_cell_volume 3714.0(12)
_cod_original_sg_symbol_H-M 'P 21/n'
_cod_database_code 4323718

loop_
_symmetry_equiv_pos_as_xyz
'x, y, z'
'-x+1/2, y+1/2, -z+1/2'
'-x, -y, -z'
'x-1/2, -y-1/2, z-1/2'

loop_
_atom_site_aniso_label
_atom_site_aniso_U_11
_atom_site_aniso_U_22
_atom_site_aniso_U_33
_atom_site_aniso_U_23
_atom_site_aniso_U_13
_atom_site_aniso_U_12
Ru1A 0.0225(6) 0.0318(7) 0.0222(6) 0.0024(5) 0.0095(5) 0.0032(5)
Ru2A 0.0227(6) 0.0346(7) 0.0242(6) 0.0023(5) 0.0097(5) 0.0003(5)
O1A 0.053(8) 0.054(8) 0.045(7) 0.009(6) 0.002(6) 0.023(7)
O2A 0.031(6) 0.046(8) 0.053(8) -0.004(6) 0.008(5) -0.002(6)
O3A 0.079(10) 0.053(9) 0.047(8) -0.004(7) 0.015(7) -0.019(8)
O4A 0.039(8) 0.060(9) 0.069(9) 0.015(7) 0.004(7) 0.019(7)
C1A 0.057(8) 0.071(10) 0.013(8) -0.003(8) 0.011(8) 0.000(11)
C2A 0.070(10) 0.063(9) 0.030(9) -0.009(9) -0.004(9) -0.019(11)
C3 0.051(8) 0.091(10) 0.032(9) -0.016(10) 0.005(9) 0.032(11)
C4 0.061(8) 0.084(9) 0.013(8) 0.015(9) 0.013(8) -0.034(10)
C5A 0.058(9) 0.065(8) 0.025(9) 0.003(9) -0.012(8) 0.022(10)
C6A 0.033(9) 0.040(10) 0.028(8) 0.009(7) 0.007(7) 0.001(8)
C7A 0.033(9) 0.040(10) 0.023(8) 0.004(7) 0.016(7) 0.006(8)
C8A 0.071(14) 0.082(16) 0.019(9) 0.009(9) 0.005(9) 0.037(12)
C9A 0.033(10) 0.083(15) 0.027(9) 0.008(9) 0.005(7) -0.018(10)
C10A 0.068(14) 0.058(13) 0.035(10) -0.006(9) 0.002(9) 0.016(11)
C11A 0.030(10) 0.161(26) 0.019(9) -0.004(12) 0.020(8) 0.017(14)
C12A 0.092(17) 0.085(17) 0.015(9) 0.024(10) -0.003(10) -0.043(14)
C13A 0.033(9) 0.046(11) 0.030(9) 0.001(8) 0.008(7) 0.001(8)
C14A 0.035(10) 0.043(10) 0.036(9) 0.018(8) 0.015(8) 0.000(8)
Ru1B 0.0195(6) 0.0307(7) 0.0266(6) 0.0001(5) 0.0049(5) 0.0015(5)
Ru2B 0.0207(6) 0.0293(7) 0.0344(7) -0.0038(5) 0.0034(5) 0.0008(5)
O1B 0.036(7) 0.049(8) 0.041(7) 0.003(6) 0.002(6) 0.003(6)
O2B 0.037(7) 0.076(10) 0.046(7) 0.013(7) 0.018(6) 0.006(7)
O3B 0.075(10) 0.058(9) 0.033(7) -0.008(6) 0.010(7) -0.006(7)
O4B 0.029(7) 0.066(9) 0.058(8) -0.012(7) -0.003(6) 0.008(6)
C1B 0.049(11) 0.036(10) 0.066(13) -0.003(9) 0.048(10) 0.003(9)
C2B 0.043(11) 0.041(11) 0.053(12) -0.001(9) -0.003(9) -0.002(9)
C3B 0.059(13) 0.047(11) 0.048(11) 0.019(9) 0.030(10) 0.020(10)
C4B 0.028(10) 0.023(10) 0.121(20) 0.016(10) 0.016(11) -0.008(8)
C5B 0.102(19) 0.045(12) 0.042(12) -0.014(9) -0.043(12) 0.030(12)
C6B 0.030(9) 0.040(10) 0.032(9) -0.007(8) 0.011(8) 0.007(8)
C7B 0.030(9) 0.062(12) 0.026(8) 0.009(8) 0.023(8) -0.011(8)
C8B 0.161(29) 0.056(15) 0.039(12) 0.004(11) -0.008(15) 0.076(18)
C9B 0.023(10) 0.026(10) 0.144(24) 0.004(12) 0.024(12) 0.007(8)
C10B 0.128(24) 0.053(14) 0.041(12) -0.023(10) -0.012(14) 0.040(15)
C11B 0.053(18) 0.040(14) 0.215(38) 0.026(22) 0.077(23) 0.019(14)
C12B 0.046(16) 0.041(15) 0.231(45) -0.010(24) -0.053(25) 0.003(12)
C13B 0.034(9) 0.024(8) 0.035(9) -0.014(7) 0.005(7) 0.002(7)
C14B 0.025(9) 0.040(10) 0.029(8) -0.015(7) 0.010(7) -0.009(7)
S1 0.032(2) 0.040(2) 0.031(2) -0.002(2) 0.010(2) 0.004(2)
O3T 0.070(9) 0.050(8) 0.045(7) 0.012(6) 0.017(6) 0.012(7)
O2T 0.027(7) 0.075(10) 0.083(10) -0.013(8) 0.017(6) 0.000(6)
O1T 0.064(9) 0.046(8) 0.046(7) -0.010(6) 0.001(6) -0.011(7)
C1T 0.049(12) 0.053(12) 0.028(9) -0.001(8) 0.012(8) 0.014(9)
F1T 0.043(7) 0.135(13) 0.076(8) 0.004(8) 0.034(6) 0.011(7)
F2T 0.132(13) 0.058(9) 0.078(9) -0.030(7) 0.008(8) 0.013(8)
F3T 0.107(10) 0.102(10) 0.041(7) 0.017(7) 0.028(6) 0.040(8)
S2 0.388(20) 0.099(6) 0.039(4) 0.017(4) -0.005(6) -0.085(9)
C1TA 0.228(45) 0.067(20) 0.075(20) 0.002(15) -0.036(23) -0.042(23)
F4 0.076(12) 0.055(11) 0.430(43) 0.052(17) 0.013(17) 0.011(9)
F5 0.071(10) 0.342(35) 0.070(11) 0.079(16) 0.013(8) 0.001(15)
F6 0.040(9) 0.312(33) 0.382(37) -0.252(31) 0.083(15) -0.057(14)
O1TA 0.019 0.226 0.233 -0.180 -0.056 0.050
O2TA 0.049 0.602 0.086 0.020 0.055 0.085
O3TA 0.102 0.162 0.349 0.113 0.079 0.125

loop_
_atom_site_label
_atom_site_type_symbol
_atom_site_fract_x
_atom_site_fract_y
_atom_site_fract_z
_atom_site_U_iso_or_equiv
_atom_site_thermal_displace_type
_atom_site_occupancy
_atom_site_calc_flag
_atom_site_refinement_flags
_atom_site_disorder_group
Ru1A Ru 0.05760(8) 0.27031(7) 0.66138(7) 0.0251(3) Uani 1 d . .
Ru2A Ru -0.04718(8) 0.25320(8) 0.81755(7) 0.0268(3) Uani 1 d . .
O1A O 0.1819(9) 0.1396(8) 0.7479(8) 0.051(3) Uani 1 d . .
O2A O 0.1908(8) 0.4058(8) 0.7246(7) 0.043(3) Uani 1 d . .
O3A O -0.0977(10) 0.0901(9) 0.7318(8) 0.059(4) Uani 1 d . .
O4A O -0.2271(9) 0.3340(9) 0.7523(9) 0.056(3) Uani 1 d . .
C1A C -0.0673(13) 0.2457(13) 0.5720(9) 0.047(4) Uani 1 d U .
C2A C -0.0038(15) 0.1864(13) 0.5615(11) 0.055(4) Uani 1 d U .
C3 C 0.0790(14) 0.2250(15) 0.5355(11) 0.058(4) Uani 1 d U .
C4 C 0.0603(14) 0.3123(14) 0.5315(9) 0.052(4) Uani 1 d U .
C5A C -0.0328(14) 0.3218(13) 0.5546(10) 0.050(4) Uani 1 d U .
H1AA H -0.1296 0.2319 0.5885 0.080 Uiso 1 d . .
H2AA H -0.0119 0.1259 0.5668 0.080 Uiso 1 d . .
H4A H 0.0985 0.3528 0.5123 0.080 Uiso 1 d . .
H3A H 0.1335 0.1960 0.5187 0.080 Uiso 1 d . .
H5AA H -0.0673 0.3706 0.5556 0.080 Uiso 1 d . .
C6A C 0.1324(11) 0.1900(11) 0.7188(9) 0.033(4) Uani 1 d . .
C7A C 0.1412(11) 0.3548(11) 0.7017(9) 0.031(4) Uani 1 d . .
C8A C 0.0607(15) 0.2110(14) 0.9161(10) 0.057(6) Uani 1 d . .
H8AA H 0.1075(15) 0.1700(14) 0.9082(10) 0.080 Uiso 1 d R .
C9A C 0.0704(12) 0.2961(14) 0.9078(10) 0.047(5) Uani 1 d . .
H9AA H 0.1257(12) 0.3238(14) 0.8929(10) 0.080 Uiso 1 d R .
C10A C -0.0109(15) 0.3335(13) 0.9292(11) 0.054(5) Uani 1 d . .
H10A H -0.0222(15) 0.3920(13) 0.9327(11) 0.080 Uiso 1 d R .
C11A C -0.0764(13) 0.2705(19) 0.9492(10) 0.069(8) Uani 1 d . .
H11A H -0.1367(13) 0.2779(19) 0.9696(10) 0.080 Uiso 1 d R .
C12A C -0.0278(17) 0.1942(15) 0.9427(10) 0.064(7) Uani 1 d . .
H12A H -0.0512(17) 0.1408(15) 0.9573(10) 0.080 Uiso 1 d R .
C13A C -0.0781(11) 0.1549(11) 0.7623(10) 0.036(4) Uani 1 d . .
C14A C -0.1584(12) 0.3029(11) 0.7733(10) 0.037(4) Uani 1 d . .
Ru1B Ru 0.06688(7) 0.81312(7) 0.72010(7) 0.0254(3) Uani 1 d . .
Ru2B Ru -0.03561(8) 0.64959(7) 0.73092(7) 0.0281(4) Uani 1 d . .
O1B O 0.1761(8) 0.7403(7) 0.8725(8) 0.042(3) Uani 1 d . .
O2B O 0.2083(8) 0.7556(9) 0.6042(8) 0.052(3) Uani 1 d . .
O3B O -0.0986(10) 0.7341(8) 0.8844(8) 0.055(3) Uani 1 d . .
O4B O -0.2113(8) 0.6956(8) 0.6261(8) 0.051(3) Uani 1 d . .
C1B C -0.0431(13) 0.8975(11) 0.7648(12) 0.048(5) Uani 1 d . .
H1BA H -0.0901(13) 0.8823(11) 0.8011(12) 0.080 Uiso 1 d R .
C2B C -0.0533(13) 0.8961(11) 0.6755(12) 0.046(5) Uani 1 d . .
H2BA H -0.1078(13) 0.8781(11) 0.6419(12) 0.080 Uiso 1 d R .
C3B C 0.0227(14) 0.9264(12) 0.6457(12) 0.050(5) Uani 1 d . .
H3BA H 0.0319(14) 0.9349(12) 0.5877(12) 0.080 Uiso 1 d R .
C4B C 0.0891(12) 0.9468(11) 0.7132(16) 0.057(6) Uani 1 d . .
H4BA H 0.1477(12) 0.9746(11) 0.7101(16) 0.080 Uiso 1 d R .
C5B C 0.0457(17) 0.9303(12) 0.7871(12) 0.066(7) Uani 1 d . .
H5BA H 0.0696(17) 0.9429(12) 0.8432(12) 0.080 Uiso 1 d R .
C6B C 0.1340(11) 0.7652(10) 0.8146(10) 0.034(4) Uani 1 d . .
C7B C 0.1540(11) 0.7772(12) 0.6484(10) 0.038(4) Uani 1 d . .
C8B C 0.0124(24) 0.5380(15) 0.7998(13) 0.086(10) Uani 1 d . .
H8BA H 0.0070(24) 0.5265(15) 0.8579(13) 0.080 Uiso 1 d R .
C9B C -0.0528(12) 0.5152(11) 0.7294(18) 0.064(7) Uani 1 d . .
H9BA H -0.1099(12) 0.4849(11) 0.7322(18) 0.080 Uiso 1 d R .
C10B C -0.0100(22) 0.5345(14) 0.6609(13) 0.075(8) Uani 1 d . .
H10B H -0.0309(22) 0.5219(14) 0.6039(13) 0.080 Uiso 1 d R .
C11B C 0.0735(20) 0.5690(16) 0.6870(28) 0.099(12) Uani 1 d . .
H11B H 0.1190(20) 0.5883(16) 0.6510(28) 0.080 Uiso 1 d R .
C12B C 0.0900(20) 0.5682(17) 0.7630(31) 0.109(15) Uani 1 d . .
H12B H 0.1461(20) 0.5865(17) 0.7940(31) 0.080 Uiso 1 d R .
C13B C -0.0755(11) 0.7058(9) 0.8254(10) 0.031(4) Uani 1 d . .
C14B C -0.1433(11) 0.6792(10) 0.6663(9) 0.031(4) Uani 1 d . .
S1 S 0.2463(3) -0.0072(3) 0.9715(2) 0.0340(9) Uani 1 d . .
O3T O 0.2168(9) 0.0491(8) 0.9067(8) 0.055(3) Uani 1 d . .
O2T O 0.3435(8) -0.0029(9) 0.9994(9) 0.061(4) Uani 1 d . .
O1T O 0.2117(9) -0.0908(8) 0.9651(8) 0.052(3) Uani 1 d . .
C1T C 0.1923(13) 0.0341(12) 1.0600(10) 0.043(4) Uani 1 d . .
F1T F 0.1015(8) 0.0345(10) 1.0483(8) 0.083(4) Uani 1 d . .
F2T F 0.2153(11) 0.1120(8) 1.0736(8) 0.089(4) Uani 1 d . .
F3T F 0.2142(10) -0.0080(9) 1.1300(7) 0.082(4) Uani 1 d . .
S2 S -0.2544(11) 0.4780(6) 1.0145(4) 0.177(6) Uani 1 d . .
C1TA C -0.2364(30) 0.5394(19) 0.9431(19) 0.126(14) Uani 1 d . .
F4 F -0.2445(12) 0.6156(11) 0.9459(22) 0.187(13) Uani 1 d . .
F5 F -0.2384(11) 0.5161(19) 0.8675(10) 0.161(11) Uani 1 d . .
F6 F -0.1216(11) 0.5182(18) 0.9744(20) 0.241(18) Uani 1 d . .
H2 H 0.0026(120) 0.7343(106) 0.6684(108) 0.050 Uiso 1 d . .
H1 H -0.0082(118) 0.3196(109) 0.7375(104) 0.050 Uiso 1 d . .
O1TA O -0.3675(10) 0.5166(16) 0.9699(16) 0.163 Uani 1 d . .
O2TA O -0.2457(13) 0.5116(29) 1.0849(13) 0.243 Uani 1 d . .
O3TA O -0.2379(16) 0.4066(19) 0.9992(23) 0.201 Uani 1 d . .

loop_
_atom_type_symbol
_atom_type_description
_atom_type_scat_dispersion_real
_atom_type_scat_dispersion_imag
_atom_type_scat_source
C C 0.0181 0.0091 'International Tables Vol C Tables 4.2.6.8 and 6.1.1.4'
H H 0.0000 0.0000 'International Tables Vol C Tables 4.2.6.8 and 6.1.1.4'
O O 0.0492 0.0322 'International Tables Vol C Tables 4.2.6.8 and 6.1.1.4'
F F 0.0727 0.0534 'International Tables Vol C Tables 4.2.6.8 and 6.1.1.4'
S S 0.3331 0.5567 'International Tables Vol C Tables 4.2.6.8 and 6.1.1.4'
Ru Ru 0.0552 3.2960 'International Tables Vol C Tables 4.2.6.8 and 6.1.1.4'

loop_
_geom_angle_atom_site_label_1
_geom_angle_atom_site_label_2
_geom_angle_atom_site_label_3
_geom_angle
_geom_angle_site_symmetry_1
_geom_angle_site_symmetry_3
_geom_angle_publ_flag
C6A Ru1A C7A 90.3(7) . . yes
C6A Ru1A C3 96.0(7) . . no
C7A Ru1A C3 114.9(8) . . no
C6A Ru1A C4 128.7(8) . . no
C7A Ru1A C4 92.4(7) . . no
C3 Ru1A C4 38.1(8) . . no
C6A Ru1A C2A 96.5(8) . . no
C7A Ru1A C2A 152.5(7) . . no
C3 Ru1A C2A 37.9(8) . . no
C4 Ru1A C2A 62.6(7) . . no
C6A Ru1A C5A 155.7(7) . . no
C7A Ru1A C5A 108.1(7) . . no
C3 Ru1A C5A 62.1(7) . . no
C4 Ru1A C5A 37.6(7) . . no
C2A Ru1A C5A 59.9(8) . . no
C6A Ru1A C1A 126.2(7) . . no
C7A Ru1A C1A 143.0(7) . . no
C3 Ru1A C1A 61.1(7) . . no
C4 Ru1A C1A 61.5(6) . . no
C2A Ru1A C1A 35.0(7) . . no
C5A Ru1A C1A 35.4(7) . . no
C6A Ru1A Ru2A 80.6(5) . . yes
C7A Ru1A Ru2A 97.3(4) . . yes
C3 Ru1A Ru2A 147.7(6) . . no
C4 Ru1A Ru2A 149.2(6) . . no
C2A Ru1A Ru2A 110.1(5) . . no
C5A Ru1A Ru2A 111.7(5) . . no
C1A Ru1A Ru2A 94.9(4) . . no
C13A Ru2A C14A 91.1(8) . . yes
C13A Ru2A C11A 120.6(9) . . no
C14A Ru2A C11A 94.9(7) . . no
C13A Ru2A C12A 94.2(8) . . no
C14A Ru2A C12A 124.5(8) . . no
C11A Ru2A C12A 37.5(9) . . no
C13A Ru2A C8A 101.8(8) . . no
C14A Ru2A C8A 157.1(7) . . no
C11A Ru2A C8A 62.3(7) . . no
C12A Ru2A C8A 36.7(8) . . no
C13A Ru2A C10A 155.4(7) . . no
C14A Ru2A C10A 101.1(7) . . no
C11A Ru2A C10A 37.8(8) . . no
C12A Ru2A C10A 61.3(8) . . no
C8A Ru2A C10A 60.3(7) . . no
C13A Ru2A C9A 135.4(8) . . no
C14A Ru2A C9A 133.4(8) . . no
C11A Ru2A C9A 62.3(7) . . no
C12A Ru2A C9A 61.0(7) . . no
C8A Ru2A C9A 36.1(8) . . no
C10A Ru2A C9A 36.0(7) . . no
C13A Ru2A Ru1A 78.4(5) . . yes
C14A Ru2A Ru1A 96.6(5) . . yes
C11A Ru2A Ru1A 157.5(6) . . no
C12A Ru2A Ru1A 138.6(7) . . no
C8A Ru2A Ru1A 104.4(5) . . no
C10A Ru2A Ru1A 120.5(6) . . no
C9A Ru2A Ru1A 96.0(4) . . no
C2A C1A C5A 110.6(18) . . no
C2A C1A Ru1A 71.8(11) . . no
C5A C1A Ru1A 71.6(11) . . no
C1A C2A C3 108.4(18) . . no
C1A C2A Ru1A 73.2(11) . . no
C3 C2A Ru1A 69.7(10) . . no
C4 C3 C2A 106.5(16) . . no
C4 C3 Ru1A 71.0(9) . . no
C2A C3 Ru1A 72.3(10) . . no
C5A C4 C3 105.6(16) . . no
C5A C4 Ru1A 72.4(9) . . no
C3 C4 Ru1A 70.8(10) . . no
C1A C5A C4 108.9(17) . . no
C1A C5A Ru1A 72.9(11) . . no
C4 C5A Ru1A 70.0(9) . . no
O1A C6A Ru1A 174.2(14) . . no
O2A C7A Ru1A 178.9(14) . . no
C9A C8A C12A 108.8(19) . . no
C9A C8A Ru2A 72.5(10) . . no
C12A C8A Ru2A 71.2(11) . . no
C10A C9A C8A 108.2(17) . . no
C10A C9A Ru2A 71.6(10) . . no
C8A C9A Ru2A 71.3(11) . . no
C9A C10A C11A 109.3(19) . . no
C9A C10A Ru2A 72.4(11) . . no
C11A C10A Ru2A 69.8(11) . . no
C12A C11A C10A 105.1(16) . . no
C12A C11A Ru2A 71.8(10) . . no
C10A C11A Ru2A 72.4(10) . . no
C8A C12A C11A 108.6(19) . . no
C8A C12A Ru2A 72.1(9) . . no
C11A C12A Ru2A 70.6(10) . . no
O3A C13A Ru2A 176.0(14) . . yes
O4A C14A Ru2A 175.1(15) . . yes
C7B Ru1B C6B 92.4(7) . . yes
C7B Ru1B C4B 99.7(8) . . no
C6B Ru1B C4B 112.1(8) . . no
C7B Ru1B C5B 133.9(9) . . no
C6B Ru1B C5B 92.4(6) . . no
C4B Ru1B C5B 37.4(8) . . no
C7B Ru1B C3B 95.8(7) . . no
C6B Ru1B C3B 149.4(8) . . no
C4B Ru1B C3B 37.5(8) . . no
C5B Ru1B C3B 61.2(7) . . no
C7B Ru1B C1B 155.8(7) . . no
C6B Ru1B C1B 108.6(7) . . no
C4B Ru1B C1B 61.8(7) . . no
C5B Ru1B C1B 36.7(8) . . no
C3B Ru1B C1B 60.0(6) . . no
C7B Ru1B C2B 121.7(7) . . no
C6B Ru1B C2B 145.4(7) . . no
C4B Ru1B C2B 60.7(7) . . no
C5B Ru1B C2B 61.0(7) . . no
C3B Ru1B C2B 34.2(7) . . no
C1B Ru1B C2B 37.0(7) . . no
C7B Ru1B Ru2B 96.9(5) . . yes
C6B Ru1B Ru2B 79.6(5) . . yes
C4B Ru1B Ru2B 159.2(5) . . no
C5B Ru1B Ru2B 129.0(7) . . no
C3B Ru1B Ru2B 128.3(6) . . no
C1B Ru1B Ru2B 98.6(5) . . no
C2B Ru1B Ru2B 99.7(5) . . no
C14B Ru2B C13B 91.7(6) . . yes
C14B Ru2B C9B 99.3(8) . . no
C13B Ru2B C9B 116.3(8) . . no
C14B Ru2B C8B 135.0(11) . . no
C13B Ru2B C8B 95.4(8) . . no
C9B Ru2B C8B 38.9(9) . . no
C14B Ru2B C11B 124.0(13) . . no
C13B Ru2B C11B 144.1(13) . . no
C9B Ru2B C11B 59.5(8) . . no
C8B Ru2B C11B 58.1(11) . . no
C14B Ru2B C10B 95.6(8) . . no
C13B Ru2B C10B 151.7(9) . . no
C9B Ru2B C10B 35.5(9) . . no
C8B Ru2B C10B 60.6(8) . . no
C11B Ru2B C10B 35.9(11) . . no
C14B Ru2B C12B 153.3(11) . . no
C13B Ru2B C12B 112.6(13) . . no
C9B Ru2B C12B 60.9(9) . . no
C8B Ru2B C12B 36.4(11) . . no
C11B Ru2B C12B 31.8(12) . . no
C10B Ru2B C12B 57.8(11) . . no
C14B Ru2B Ru1B 97.6(5) . . yes
C13B Ru2B Ru1B 79.0(5) . . yes
C9B Ru2B Ru1B 156.7(5) . . no
C8B Ru2B Ru1B 127.4(10) . . no
C11B Ru2B Ru1B 97.6(7) . . no
C10B Ru2B Ru1B 126.7(9) . . no
C12B Ru2B Ru1B 97.7(8) . . no
C5B C1B C2B 106.3(16) . . no
C5B C1B Ru1B 70.1(10) . . no
C2B C1B Ru1B 71.9(10) . . no
C3B C2B C1B 109.6(17) . . no
C3B C2B Ru1B 72.5(11) . . no
C1B C2B Ru1B 71.2(10) . . no
C2B C3B C4B 109.5(17) . . no
C2B C3B Ru1B 73.4(11) . . no
C4B C3B Ru1B 68.8(10) . . no
C5B C4B C3B 106.3(16) . . no
C5B C4B Ru1B 72.2(11) . . no
C3B C4B Ru1B 73.7(10) . . no
C1B C5B C4B 108.3(16) . . no
C1B C5B Ru1B 73.2(10) . . no
C4B C5B Ru1B 70.4(11) . . no
O1B C6B Ru1B 176.5(15) . . yes
O2B C7B Ru1B 179.3(15) . . yes
C12B C8B C9B 104.4(23) . . no
C12B C8B Ru2B 74.4(15) . . no
C9B C8B Ru2B 70.1(10) . . no
C10B C9B C8B 105.5(20) . . no
C10B C9B Ru2B 73.7(12) . . no
C8B C9B Ru2B 71.0(12) . . no
C9B C10B C11B 107.2(23) . . no
C9B C10B Ru2B 70.8(12) . . no
C11B C10B Ru2B 71.3(14) . . no
C12B C11B C10B 113.5(29) . . no
C12B C11B Ru2B 76.8(21) . . no
C10B C11B Ru2B 72.8(13) . . no
C11B C12B C8B 109.1(26) . . no
C11B C12B Ru2B 71.3(18) . . no
C8B C12B Ru2B 69.2(14) . . no
O3B C13B Ru2B 175.1(15) . . yes
O4B C14B Ru2B 178.2(14) . . yes
O3T S1 O2T 115.0(9) . . no
O3T S1 O1T 117.8(8) . . no
O2T S1 O1T 113.0(8) . . no
O3T S1 C1T 102.7(8) . . no
O2T S1 C1T 102.0(8) . . no
O1T S1 C1T 103.5(8) . . no
F1T C1T F2T 104.8(16) . . no
F1T C1T F3T 107.0(15) . . no
F2T C1T F3T 108.0(16) . . no
F1T C1T S1 112.3(13) . . no
F2T C1T S1 111.5(13) . . no
F3T C1T S1 112.9(12) . . no
O3TA S2 O2TA 126.2(25) . . no
O3TA S2 C1TA 114.4(22) . . no
O2TA S2 C1TA 112.3(23) . . no
O3TA S2 O1TA 115.4(19) . . no
O2TA S2 O1TA 103.1(16) . . no
C1TA S2 O1TA 72.0(19) . . no
O3TA S2 F6 91.9(19) . . no
O2TA S2 F6 96.4(15) . . no
C1TA S2 F6 52.1(18) . . no
O1TA S2 F6 124.1(15) . . no
F4 C1TA F5 109.6(31) . . no
F4 C1TA S2 125.9(33) . . no
F5 C1TA S2 121.6(25) . . no
F4 C1TA F6 106.1(26) . . no
F5 C1TA F6 99.6(31) . . no
S2 C1TA F6 82.6(20) . . no
C1TA F6 S2 45.3(12) . . no

loop_
_geom_bond_atom_site_label_1
_geom_bond_atom_site_label_2
_geom_bond_distance
_geom_bond_site_symmetry_2
_geom_bond_publ_flag
Ru1A C6A 1.88(2) . yes
Ru1A C7A 1.90(2) . yes
Ru1A C3 2.19(2) . no
Ru1A C4 2.195(15) . no
Ru1A C2A 2.23(2) . no
Ru1A C5A 2.23(2) . no
Ru1A C1A 2.24(2) . no
Ru1A Ru2A 3.040(2) . yes
Ru2A C13A 1.85(2) . yes
Ru2A C14A 1.88(2) . yes
Ru2A C11A 2.20(2) . no
Ru2A C12A 2.22(2) . no
Ru2A C8A 2.23(2) . no
Ru2A C10A 2.24(2) . no
Ru2A C9A 2.25(2) . no
O1A C6A 1.16(2) . yes
O2A C7A 1.13(2) . yes
O3A C13A 1.18(2) . yes
O4A C14A 1.14(2) . yes
C1A C2A 1.34(3) . no
C1A C5A 1.36(3) . no
C2A C3 1.44(3) . no
C3 C4 1.43(3) . no
C4 C5A 1.43(3) . no
C8A C9A 1.39(3) . no
C8A C12A 1.40(3) . no
C9A C10A 1.38(3) . no
C10A C11A 1.44(3) . no
C11A C12A 1.42(3) . no
Ru1B C7B 1.86(2) . yes
Ru1B C6B 1.90(2) . yes
Ru1B C4B 2.18(2) . no
Ru1B C5B 2.21(2) . no
Ru1B C3B 2.25(2) . no
Ru1B C1B 2.25(2) . no
Ru1B C2B 2.26(2) . no
Ru1B Ru2B 3.034(2) . yes
Ru2B C14B 1.86(2) . yes
Ru2B C13B 1.89(2) . yes
Ru2B C9B 2.18(2) . no
Ru2B C8B 2.19(2) . no
Ru2B C11B 2.20(2) . no
Ru2B C10B 2.22(2) . no
Ru2B C12B 2.26(3) . no
O1B C6B 1.14(2) . yes
O2B C7B 1.15(2) . yes
O3B C13B 1.13(2) . yes
O4B C14B 1.16(2) . yes
C1B C5B 1.40(3) . no
C1B C2B 1.43(3) . no
C2B C3B 1.32(3) . no
C3B C4B 1.42(3) . no
C4B C5B 1.41(3) . no
C8B C12B 1.39(4) . no
C8B C9B 1.46(3) . no
C9B C10B 1.34(3) . no
C10B C11B 1.36(4) . no
C11B C12B 1.22(5) . no
S1 O3T 1.420(13) . no
S1 O2T 1.437(13) . no
S1 O1T 1.438(13) . no
S1 C1T 1.80(2) . no
C1T F1T 1.31(2) . no
C1T F2T 1.31(2) . no
C1T F3T 1.33(2) . no
S2 O3TA 1.21(3) . no
S2 O2TA 1.25(3) . no
S2 C1TA 1.55(3) . no
S2 O1TA 1.83(2) . no
S2 F6 2.17(2) . no
C1TA F4 1.24(3) . no
C1TA F5 1.27(3) . no
C1TA F6 1.72(4) . no
